data_1511364
loop_
_publ_author_name
'Nowotny, H.'
'Benesovsky, F.'
'Rogl, P.'

_publ_section_title
;
 Ein Beitrag zur Strukturchemie der Iridiumboride
;
_journal_name_full 'Monatshefte fuer Chemie (-108,1977)'
_journal_page_first 678
_journal_page_last 686
_journal_volume 102
_journal_year 1971
_chemical_formula_sum 'B0.9 Ir'
_chemical_name_systematic 'Ir B0.9'
_space_group_IT_number 187
_symmetry_space_group_name_Hall 'P -6 2'
_symmetry_space_group_name_H-M 'P -6 m 2'
_cell_angle_alpha 90
_cell_angle_beta 90
_cell_angle_gamma 120
_cell_formula_units_Z 1
_cell_length_a 2.815
_cell_length_b 2.815
_cell_length_c 2.823
_cell_volume 19.373
_citation_journal_id_ASTM MOCHAP
_cod_data_source_file boron0-1_50.cif
_cod_data_source_block B0.9Ir1
_cod_original_cell_volume 19.37306
_cod_original_formula_sum 'B0.9 Ir1'
_cod_database_code 1511364

loop_
_symmetry_equiv_pos_as_xyz
x,y,z
-x+y,-x,-z
-y,x-y,z
x,y,-z
-x+y,-x,z
-y,x-y,-z
-y,-x,-z
-x+y,y,z
x,x-y,-z
-y,-x,z
-x+y,y,-z
x,x-y,z

loop_
_atom_site_label
_atom_site_type_symbol
_atom_site_fract_x
_atom_site_fract_y
_atom_site_fract_z
_atom_site_occupancy
_atom_site_U_iso_or_equiv
B1 B 0.3333 0.6667 0.5 0.9 0.0
Ir1 Ir 0 0 0 1 0.0
